data_1559304
loop_
_publ_author_name
'Chan, Hau Sun Sam'
'Thompson, Amber L.'
'Christensen, Kirsten E.'
'Burton, Jonathan W.'

_publ_section_title
;
 Forwards and backwards -- synthesis of Laurencia natural products using a
 biomimetic and retrobiomimetic strategy incorporating structural
 reassignment of laurefurenynes C--F
;
_journal_name_full 'Chemical Science'
_journal_paper_doi 10.1039/D0SC04120C
_journal_year 2020
_chemical_absolute_configuration ad
_chemical_formula_moiety 'C15 H22 O4'
_chemical_formula_sum 'C15 H22 O4'
_chemical_formula_weight 266.34
_chemical_melting_point ?
_space_group_IT_number 4
_space_group_name_Hall 'P 2yb'
_space_group_name_H-M_alt 'P 1 21 1'
_symmetry_cell_setting monoclinic
_symmetry_space_group_name_Hall 'P 2yb'
_symmetry_space_group_name_H-M 'P 1 21 1'
_atom_sites_solution_hydrogens difmap
_atom_sites_solution_primary other
_audit_creation_date 2018-07-05
_audit_creation_method CRYSTALS_ver_14.61_build_6720
_audit_update_record
;
2020-05-21 deposited with the CCDC.	2020-09-25 downloaded from the CCDC.
;
_cell_angle_alpha 90
_cell_angle_beta 97.424(3)
_cell_angle_gamma 90
_cell_formula_units_Z 2
_cell_length_a 5.8853(2)
_cell_length_b 7.6219(2)
_cell_length_c 16.1377(4)
_cell_measurement_reflns_used 6370
_cell_measurement_temperature 150
_cell_measurement_theta_max 76
_cell_measurement_theta_min 5
_cell_volume 717.82(4)
_computing_cell_refinement
; 
 CrysAlisPro (Rigaku Oxford Diffraction, 2017) 
;
_computing_data_collection 'SuperNova, (Oxford Diffraction, 2010)'
_computing_data_reduction
; 
 CrysAlisPro (Rigaku Oxford Diffraction, 2017) 
;
_computing_molecular_graphics 'CAMERON (Watkin et al., 1996)'
_computing_publication_material 'CRYSTALS (Betteridge et al., 2003)'
_computing_structure_refinement 'CRYSTALS (Betteridge et al., 2003)'
_computing_structure_solution 'Superflip (Palatinus & Chapuis, 2007)'
_diffrn_ambient_temperature 150
_diffrn_measured_fraction_theta_full 0.998
_diffrn_measured_fraction_theta_max 0.994
_diffrn_measurement_device Area
_diffrn_measurement_device_type 'Oxford Diffraction SuperNova'
_diffrn_measurement_method \w
_diffrn_radiation_monochromator 'focussing mirrors'
_diffrn_radiation_type 'Cu K\a'
_diffrn_radiation_wavelength 1.54184
_diffrn_reflns_av_R_equivalents 0.051
_diffrn_reflns_limit_h_max 6
_diffrn_reflns_limit_h_min -7
_diffrn_reflns_limit_k_max 9
_diffrn_reflns_limit_k_min -9
_diffrn_reflns_limit_l_max 20
_diffrn_reflns_limit_l_min -20
_diffrn_reflns_number 11890
_diffrn_reflns_theta_full 74.645
_diffrn_reflns_theta_max 76.168
_diffrn_reflns_theta_min 5.529
_diffrn_standards_number 0
_exptl_absorpt_coefficient_mu 0.719
_exptl_absorpt_correction_T_max 0.99
_exptl_absorpt_correction_T_min 0.53
_exptl_absorpt_correction_type multi-scan
_exptl_absorpt_process_details
; 
 CrysAlisPro (Rigaku Oxford Diffraction, 2017) 
;
_exptl_crystal_colour clear_pale_colourless
_exptl_crystal_density_diffrn 1.232
_exptl_crystal_density_meas ?
_exptl_crystal_density_method 'not measured'
_exptl_crystal_description plate
_exptl_crystal_F_000 287.998
_exptl_crystal_size_max 0.31
_exptl_crystal_size_mid 0.20
_exptl_crystal_size_min 0.01
_refine_diff_density_max 0.30
_refine_diff_density_min -0.17
_refine_ls_abs_structure_details
; 
 Parsons, Flack & Wagner (2013), 
 1143 Friedel Pairs 
;
_refine_ls_abs_structure_Flack 0.06(9)
_refine_ls_extinction_method None
_refine_ls_goodness_of_fit_ref 1.0016
_refine_ls_hydrogen_treatment constr
_refine_ls_matrix_type full
_refine_ls_number_parameters 173
_refine_ls_number_reflns 2971
_refine_ls_number_restraints 1
_refine_ls_R_factor_all 0.0458
_refine_ls_R_factor_gt 0.0439
_refine_ls_shift/su_max 0.0001425
_refine_ls_shift/su_mean 0.0000267
_refine_ls_structure_factor_coef Fsqd
_refine_ls_weighting_details
;
 Method= Modified Sheldrick 
 w=1/[\s^2^(F^2^) + ( 0.08P)^2^ + 0.14P] 
 ,where P=(max(Fo^2^,0) + 2Fc^2^)/3 
;
_refine_ls_weighting_scheme calc
_refine_ls_wR_factor_all 0.1175
_refine_ls_wR_factor_gt 0.1151
_refine_ls_wR_factor_ref 0.1175
_reflns_limit_h_max 7
_reflns_limit_h_min -7
_reflns_limit_k_max 9
_reflns_limit_k_min -9
_reflns_limit_l_max 20
_reflns_limit_l_min 0
_reflns_number_gt 2828
_reflns_number_total 2974
_reflns_threshold_expression I>2.0\s(I)
_oxford_diffrn_Wilson_B_factor 2.60
_oxford_diffrn_Wilson_scale 0.01
_oxford_refine_ls_r_factor_ref 0.0458
_oxford_refine_ls_scale 10.4(5)
_oxford_reflns_number_all 2971
_oxford_structure_analysis_title 6993
_cod_data_source_file d0sc04120c2.cif
_cod_data_source_block 10
_cod_depositor_comments
;
The following automatic conversions were performed:

data item '_chemical_melting_point' value 'not measured' was changed
to '?' -- the value is undefined or not given.

data item '_exptl_crystal_density_meas' value 'not measured' was
changed to '?' -- the value is perceived as not measured.

Automatic conversion script
Id: cif_fix_values 7556 2019-12-06 15:28:31Z antanas 
;
_cod_original_sg_symbol_H-M 'P 21 '
_cod_database_code 1559304
_oxford_refine_reflns_threshold_expression_ref I>-10.0\s(I)
_oxford_refine_ls_r_factor_all 0.0458
_oxford_refine_ls_wr_factor_all 0.1175
_oxford_hooft_y -0.02(9)
_oxford_bijvoet_difference 0.06(9)
_oxford_refined_flack_x 0.03(19)

loop_
_symmetry_equiv_pos_as_xyz
x,y,z
-x,y+1/2,-z

loop_
_atom_site_label
_atom_site_type_symbol
_atom_site_fract_x
_atom_site_fract_y
_atom_site_fract_z
_atom_site_U_iso_or_equiv
_atom_site_occupancy
_atom_site_adp_type
_atom_site_refinement_flags_posn
_atom_site_refinement_flags_adp
_atom_site_refinement_flags_occupancy
_atom_site_disorder_assembly
_atom_site_disorder_group
_atom_site_attached_hydrogens
C1 C 1.4568(5) 0.5000(4) 0.61930(17) 0.0517 1.0000 Uani . . . . . .
C2 C 1.3606(4) 0.4243(3) 0.56100(15) 0.0446 1.0000 Uani . . . . . .
C3 C 1.2320(4) 0.3314(3) 0.49308(15) 0.0444 1.0000 Uani . . . . . .
C4 C 1.1568(4) 0.4022(3) 0.42055(14) 0.0392 1.0000 Uani . . . . . .
C5 C 1.0159(4) 0.3069(3) 0.35017(13) 0.0373 1.0000 Uani . . . . . .
C6 C 0.7894(3) 0.4006(3) 0.32282(11) 0.0316 1.0000 Uani . . . . . .
C7 C 0.8042(3) 0.5879(3) 0.29035(11) 0.0275 1.0000 Uani . . . . . .
C8 C 0.5654(3) 0.6086(3) 0.24291(11) 0.0281 1.0000 Uani . . . . . .
C9 C 0.5201(3) 0.4279(3) 0.20287(11) 0.0293 1.0000 Uani . . . . . .
C10 C 0.5613(3) 0.4063(3) 0.11146(11) 0.0276 1.0000 Uani . . . . . .
C11 C 0.7854(3) 0.4719(2) 0.08303(11) 0.0267 1.0000 Uani . . . . . .
C12 C 0.8390(3) 0.6687(2) 0.09130(11) 0.0256 1.0000 Uani . . . . . .
C13 C 0.9924(3) 0.7133(2) 0.17469(12) 0.0260 1.0000 Uani . . . . . .
C14 C 0.9745(3) 0.9018(3) 0.20520(12) 0.0314 1.0000 Uani . . . . . .
C15 C 1.0700(4) 1.0320(3) 0.14722(15) 0.0414 1.0000 Uani . . . . . .
O16 O 0.3682(2) 0.4820(2) 0.05851(8) 0.0306 1.0000 Uani . . . . . .
O17 O 0.6295(2) 0.77021(18) 0.07671(9) 0.0289 1.0000 Uani . . . . . .
O21 O 0.6677(3) 0.3067(2) 0.25299(8) 0.0349 1.0000 Uani . . . . . .
O22 O 0.9829(2) 0.58430(19) 0.23852(8) 0.0274 1.0000 Uani . . . . . .
H31 H 1.1987 0.2092 0.5017 0.0528 1.0000 Uiso R . . . . .
H41 H 1.1945 0.5212 0.4114 0.0471 1.0000 Uiso R . . . . .
H51 H 0.9862 0.1876 0.3666 0.0450 1.0000 Uiso R . . . . .
H52 H 1.1017 0.3053 0.3019 0.0457 1.0000 Uiso R . . . . .
H61 H 0.6962 0.3995 0.3693 0.0372 1.0000 Uiso R . . . . .
H71 H 0.8337 0.6676 0.3351 0.0320 1.0000 Uiso R . . . . .
H82 H 0.4580 0.6283 0.2832 0.0333 1.0000 Uiso R . . . . .
H81 H 0.5560 0.6994 0.2022 0.0329 1.0000 Uiso R . . . . .
H91 H 0.3627 0.3968 0.2056 0.0343 1.0000 Uiso R . . . . .
H101 H 0.5550 0.2810 0.1013 0.0318 1.0000 Uiso R . . . . .
H112 H 0.9112 0.4079 0.1125 0.0311 1.0000 Uiso R . . . . .
H111 H 0.7710 0.4467 0.0245 0.0298 1.0000 Uiso R . . . . .
H121 H 0.9295 0.6933 0.0460 0.0296 1.0000 Uiso R . . . . .
H131 H 1.1513 0.7033 0.1612 0.0290 1.0000 Uiso R . . . . .
H141 H 1.0620 0.9090 0.2603 0.0369 1.0000 Uiso R . . . . .
H142 H 0.8205 0.9289 0.2111 0.0375 1.0000 Uiso R . . . . .
H152 H 1.0732 1.1473 0.1729 0.0613 1.0000 Uiso R . . . . .
H151 H 1.2244 0.9964 0.1428 0.0625 1.0000 Uiso R . . . . .
H153 H 0.9809 1.0347 0.0912 0.0610 1.0000 Uiso R . . . . .
H171 H 0.6295 0.8333 0.0354 0.0424 1.0000 Uiso R . . . . .
H161 H 0.3977 0.5850 0.0537 0.0469 1.0000 Uiso R . . . . .
H11 H 1.5294 0.5505 0.6677 0.0623 1.0000 Uiso R . . . . .

loop_
_atom_site_aniso_label
_atom_site_aniso_U_11
_atom_site_aniso_U_22
_atom_site_aniso_U_33
_atom_site_aniso_U_23
_atom_site_aniso_U_13
_atom_site_aniso_U_12
C1 0.0598(15) 0.0449(13) 0.0462(13) 0.0005(10) -0.0089(11) -0.0048(12)
C2 0.0486(13) 0.0428(11) 0.0407(11) 0.0030(9) -0.0010(9) 0.0012(10)
C3 0.0526(13) 0.0385(11) 0.0407(11) 0.0018(9) 0.0006(9) -0.0012(10)
C4 0.0375(10) 0.0351(10) 0.0440(11) 0.0037(9) 0.0009(8) 0.0033(9)
C5 0.0434(11) 0.0338(9) 0.0330(9) 0.0043(8) -0.0013(8) 0.0078(9)
C6 0.0367(9) 0.0314(9) 0.0257(8) 0.0016(7) 0.0005(7) -0.0002(8)
C7 0.0262(8) 0.0298(9) 0.0255(8) -0.0018(7) -0.0009(6) 0.0019(7)
C8 0.0234(8) 0.0324(9) 0.0279(8) -0.0022(7) 0.0008(6) 0.0007(7)
C9 0.0252(8) 0.0301(9) 0.0314(9) 0.0013(7) -0.0012(7) -0.0024(7)
C10 0.0267(8) 0.0231(8) 0.0313(8) -0.0007(7) -0.0024(6) -0.0010(7)
C11 0.0263(8) 0.0248(8) 0.0282(8) -0.0022(7) 0.0004(6) 0.0020(7)
C12 0.0216(8) 0.0245(8) 0.0301(8) -0.0000(6) 0.0009(7) 0.0013(6)
C13 0.0187(7) 0.0244(8) 0.0340(9) -0.0016(7) -0.0004(6) 0.0002(6)
C14 0.0319(9) 0.0255(8) 0.0355(9) -0.0035(8) -0.0008(7) 0.0004(7)
C15 0.0504(12) 0.0262(9) 0.0468(12) 0.0004(8) 0.0027(9) -0.0064(8)
O16 0.0247(6) 0.0322(7) 0.0330(6) -0.0036(5) -0.0037(5) -0.0013(5)
O17 0.0241(6) 0.0271(6) 0.0334(6) 0.0051(5) -0.0040(5) 0.0042(5)
O21 0.0420(8) 0.0282(6) 0.0324(7) 0.0040(6) -0.0029(6) -0.0031(6)
O22 0.0228(6) 0.0272(6) 0.0307(6) 0.0012(5) -0.0015(4) 0.0035(5)

loop_
_atom_type_symbol
_atom_type_scat_dispersion_real
_atom_type_scat_dispersion_imag
_atom_type_scat_Cromer_Mann_a1
_atom_type_scat_Cromer_Mann_b1
_atom_type_scat_Cromer_Mann_a2
_atom_type_scat_Cromer_Mann_b2
_atom_type_scat_Cromer_Mann_a3
_atom_type_scat_Cromer_Mann_b3
_atom_type_scat_Cromer_Mann_a4
_atom_type_scat_Cromer_Mann_b4
_atom_type_scat_Cromer_Mann_c
_atom_type_scat_source
C 0.0181 0.0091 2.3100 20.8439 1.0200 10.2075 1.5886 0.5687 0.8650 51.6512 0.2156 'International Tables Vol C 4.2.6.8 and 6.1.1.4'
H 0.0000 0.0000 0.4930 10.5109 0.3229 26.1257 0.1402 3.1424 0.0408 57.7998 0.0030 'International Tables Vol C 4.2.6.8 and 6.1.1.4'
O 0.0492 0.0322 3.0485 13.2771 2.2868 5.7011 1.5463 0.3239 0.8670 32.9089 0.2508 'International Tables Vol C 4.2.6.8 and 6.1.1.4'

loop_
_geom_angle_atom_site_label_1
_geom_angle_site_symmetry_1
_geom_angle_atom_site_label_2
_geom_angle_site_symmetry_2
_geom_angle_atom_site_label_3
_geom_angle_site_symmetry_3
_geom_angle
_geom_angle_publ_flag
C2 . C1 . H11 . 174.9 no
C1 . C2 . C3 . 176.5(3) yes
C2 . C3 . C4 . 124.2(2) yes
C2 . C3 . H31 . 117.5 no
C4 . C3 . H31 . 118.3 no
C3 . C4 . C5 . 124.4(2) yes
C3 . C4 . H41 . 118.2 no
C5 . C4 . H41 . 117.4 no
C4 . C5 . C6 . 111.61(18) yes
C4 . C5 . H51 . 110.3 no
C6 . C5 . H51 . 109.7 no
C4 . C5 . H52 . 108.4 no
C6 . C5 . H52 . 107.2 no
H51 . C5 . H52 . 109.6 no
C5 . C6 . C7 . 116.73(17) yes
C5 . C6 . O21 . 108.70(16) yes
C7 . C6 . O21 . 103.89(14) yes
C5 . C6 . H61 . 109.1 no
C7 . C6 . H61 . 109.3 no
O21 . C6 . H61 . 108.7 no
C6 . C7 . C8 . 100.34(15) yes
C6 . C7 . O22 . 105.22(15) yes
C8 . C7 . O22 . 114.25(14) yes
C6 . C7 . H71 . 110.7 no
C8 . C7 . H71 . 112.7 no
O22 . C7 . H71 . 112.6 no
C7 . C8 . C9 . 102.63(15) yes
C7 . C8 . H82 . 108.5 no
C9 . C8 . H82 . 109.1 no
C7 . C8 . H81 . 113.0 no
C9 . C8 . H81 . 111.8 no
H82 . C8 . H81 . 111.4 no
C8 . C9 . C10 . 117.52(16) yes
C8 . C9 . O21 . 106.27(14) yes
C10 . C9 . O21 . 108.19(15) yes
C8 . C9 . H91 . 108.5 no
C10 . C9 . H91 . 106.9 no
O21 . C9 . H91 . 109.3 no
C9 . C10 . C11 . 120.06(15) yes
C9 . C10 . O16 . 108.35(14) yes
C11 . C10 . O16 . 109.41(15) yes
C9 . C10 . H101 . 105.1 no
C11 . C10 . H101 . 106.6 no
O16 . C10 . H101 . 106.4 no
C10 . C11 . C12 . 117.85(15) yes
C10 . C11 . H112 . 108.9 no
C12 . C11 . H112 . 108.5 no
C10 . C11 . H111 . 105.0 no
C12 . C11 . H111 . 105.8 no
H112 . C11 . H111 . 110.6 no
C11 . C12 . C13 . 112.21(14) yes
C11 . C12 . O17 . 110.28(14) yes
C13 . C12 . O17 . 114.19(14) yes
C11 . C12 . H121 . 104.4 no
C13 . C12 . H121 . 107.1 no
O17 . C12 . H121 . 108.1 no
C12 . C13 . C14 . 115.31(14) yes
C12 . C13 . O22 . 113.57(14) yes
C14 . C13 . O22 . 113.83(15) yes
C12 . C13 . H131 . 104.5 no
C14 . C13 . H131 . 104.5 no
O22 . C13 . H131 . 103.4 no
C13 . C14 . C15 . 111.68(16) yes
C13 . C14 . H141 . 107.3 no
C15 . C14 . H141 . 109.5 no
C13 . C14 . H142 . 110.2 no
C15 . C14 . H142 . 110.7 no
H141 . C14 . H142 . 107.3 no
C14 . C15 . H152 . 108.4 no
C14 . C15 . H151 . 106.9 no
H152 . C15 . H151 . 108.8 no
C14 . C15 . H153 . 112.5 no
H152 . C15 . H153 . 110.5 no
H151 . C15 . H153 . 109.6 no
C10 . O16 . H161 . 106.3 no
C12 . O17 . H171 . 110.8 no
C6 . O21 . C9 . 108.80(14) yes
C13 . O22 . C7 . 120.63(13) yes

loop_
_geom_bond_atom_site_label_1
_geom_bond_site_symmetry_1
_geom_bond_atom_site_label_2
_geom_bond_site_symmetry_2
_geom_bond_distance
_geom_bond_publ_flag
C1 . C2 . 1.184(4) yes
C1 . H11 . 0.924 no
C2 . C3 . 1.436(3) yes
C3 . C4 . 1.313(3) yes
C3 . H31 . 0.966 no
C4 . C5 . 1.504(3) yes
C4 . H41 . 0.950 no
C5 . C6 . 1.526(3) yes
C5 . H51 . 0.970 no
C5 . H52 . 0.982 no
C6 . C7 . 1.527(3) yes
C6 . O21 . 1.444(2) yes
C6 . H61 . 0.984 no
C7 . C8 . 1.519(2) yes
C7 . O22 . 1.426(2) yes
C7 . H71 . 0.942 no
C8 . C9 . 1.530(3) yes
C8 . H82 . 0.976 no
C8 . H81 . 0.951 no
C9 . C10 . 1.534(3) yes
C9 . O21 . 1.442(2) yes
C9 . H91 . 0.963 no
C10 . C11 . 1.535(2) yes
C10 . O16 . 1.450(2) yes
C10 . H101 . 0.969 no
C11 . C12 . 1.535(2) yes
C11 . H112 . 0.960 no
C11 . H111 . 0.957 no
C12 . C13 . 1.558(2) yes
C12 . O17 . 1.449(2) yes
C12 . H121 . 0.977 no
C13 . C14 . 1.527(2) yes
C13 . O22 . 1.430(2) yes
C13 . H131 . 0.990 no
C14 . C15 . 1.521(3) yes
C14 . H141 . 0.970 no
C14 . H142 . 0.946 no
C15 . H152 . 0.971 no
C15 . H151 . 0.959 no
C15 . H153 . 0.985 no
O16 . H161 . 0.810 no
O17 . H171 . 0.822 no

loop_
_geom_hbond_atom_site_label_D
_geom_hbond_site_symmetry_D
_geom_hbond_atom_site_label_H
_geom_hbond_site_symmetry_H
_geom_hbond_atom_site_label_A
_geom_hbond_site_symmetry_A
_geom_hbond_angle_DHA
_geom_hbond_distance_DH
_geom_hbond_distance_HA
_geom_hbond_distance_DA
_geom_hbond_publ_flag
C8 . H81 . O17 . 145 0.95 2.19 3.019(3) yes
O17 . H171 . C10 2_655 147 0.82 2.55 3.268(3) yes
O17 . H171 . O16 2_655 179 0.82 1.89 2.716(3) yes
O16 . H161 . O17 . 146 0.81 1.96 2.676(3) yes
